data_4305351
loop_
_publ_author_name
'Ningfeng Zhao'
'John C. Bullinger'
'Michael J. Van Stipdonk'
'Charlotte L. Stern'
'David M. Eichhorn'

_publ_contact_author_address
;
Department of Chemistry
Wichita State University
1845 Fairmount
Wichita, KS 67260-0051
;
_publ_contact_author_email david.eichhorn@wichita.edu
_publ_contact_author_fax 316-978-3431
_publ_contact_author_name 'Eichhorn, David M.'
_publ_contact_author_phone 316-978-7367
_publ_section_title
;
Cyanoscorpionates: Synthesis and Crystallographic Characterization of
One-Dimensional Cu(I) Coordination Polymers
;
_journal_name_full 'Inorganic Chemistry'
_journal_page_first 5945
_journal_page_last 5950
_journal_paper_doi 10.1021/ic8003307
_journal_volume 47
_journal_year 2008
_chemical_formula_sum 'C25 H35 B Cu N9 O'
_chemical_formula_weight 551.97
_chemical_name_systematic
;

 ?

;
_space_group_IT_number 9
_symmetry_cell_setting monoclinic
_symmetry_space_group_name_Hall 'C -2yc'
_symmetry_space_group_name_H-M 'C 1 c 1'
_atom_sites_solution_hydrogens geom
_atom_sites_solution_primary direct
_atom_sites_solution_secondary difmap
_audit_creation_method SHELXL-97
_cell_angle_alpha 90.00
_cell_angle_beta 118.276(2)
_cell_angle_gamma 90.00
_cell_formula_units_Z 8
_cell_length_a 27.3636(14)
_cell_length_b 14.7274(7)
_cell_length_c 17.3252(8)
_cell_measurement_reflns_used 2321
_cell_measurement_temperature 150
_cell_measurement_theta_max 16.57
_cell_measurement_theta_min 2.77
_cell_volume 6148.8(5)
_computing_cell_refinement 'Bruker SMART'
_computing_data_collection 'Bruker SMART'
_computing_data_reduction 'Bruker SAINT'
_computing_molecular_graphics 'Bruker SHELXTL'
_computing_publication_material 'Bruker SHELXTL'
_computing_structure_refinement 'SHELXL-97 (Sheldrick, 1997)'
_computing_structure_solution 'SHELXS-97 (Sheldrick, 1990)'
_diffrn_ambient_temperature 293(2)
_diffrn_measured_fraction_theta_full 0.998
_diffrn_measured_fraction_theta_max 0.998
_diffrn_measurement_device_type 'CCD area detector'
_diffrn_measurement_method 'phi and omega scans'
_diffrn_radiation_monochromator graphite
_diffrn_radiation_source 'fine-focus sealed tube'
_diffrn_radiation_type MoK\a
_diffrn_radiation_wavelength 0.71073
_diffrn_reflns_av_R_equivalents 0.1585
_diffrn_reflns_av_sigmaI/netI 0.1542
_diffrn_reflns_limit_h_max 33
_diffrn_reflns_limit_h_min -19
_diffrn_reflns_limit_k_max 18
_diffrn_reflns_limit_k_min -18
_diffrn_reflns_limit_l_max 20
_diffrn_reflns_limit_l_min -21
_diffrn_reflns_number 53570
_diffrn_reflns_theta_full 26.00
_diffrn_reflns_theta_max 26.00
_diffrn_reflns_theta_min 2.89
_exptl_absorpt_coefficient_mu 0.742
_exptl_absorpt_correction_T_max 0.9533
_exptl_absorpt_correction_T_min 0.9032
_exptl_absorpt_correction_type numerical
_exptl_crystal_colour green
_exptl_crystal_density_diffrn 1.193
_exptl_crystal_density_meas 0
_exptl_crystal_density_method 'not measured'
_exptl_crystal_description block
_exptl_crystal_F_000 2320
_exptl_crystal_size_max 0.14
_exptl_crystal_size_mid 0.11
_exptl_crystal_size_min 0.07
_refine_diff_density_max 0.498
_refine_diff_density_min -0.482
_refine_diff_density_rms 0.070
_refine_ls_abs_structure_details 'Flack H D (1983), Acta Cryst. A39, 876-881'
_refine_ls_abs_structure_Flack 0.59(5)
_refine_ls_extinction_method none
_refine_ls_goodness_of_fit_ref 1.000
_refine_ls_hydrogen_treatment mixed
_refine_ls_matrix_type full
_refine_ls_number_parameters 670
_refine_ls_number_reflns 9955
_refine_ls_number_restraints 2
_refine_ls_restrained_S_all 1.000
_refine_ls_R_factor_all 0.1843
_refine_ls_R_factor_gt 0.0648
_refine_ls_shift/su_max 2.047
_refine_ls_shift/su_mean 0.244
_refine_ls_structure_factor_coef Fsqd
_refine_ls_weighting_details 'calc w=1/[\s^2^(Fo^2^)+(0.0793P)^2^+3.4364P] where P=(Fo^2^+2Fc^2^)/3'
_refine_ls_weighting_scheme calc
_refine_ls_wR_factor_gt 0.1421
_refine_ls_wR_factor_ref 0.2005
_reflns_number_gt 4330
_reflns_number_total 9955
_reflns_threshold_expression >2sigma(I)
_cod_data_source_file ic8003307-file003.cif
_cod_data_source_block jb0019_0m
_cod_depositor_comments
;
The following automatic conversions were performed:
'_symmetry_cell_setting' value 'Monoclinic' changed to 'monoclinic'
according to '/home/saulius/struct/CIF-dictionaries/cif_core.dic'
dictionary named 'cif_core.dic' version 2.4.1 from 2010-06-29.

Automatic conversion script
Id: cif_fix_enum 1527 2010-12-29 10:47:43Z saulius 
;
_cod_original_sg_symbol_H-M 'C 1 2/c 1'
_cod_original_formula_sum 'C25 H35 N9 O B Cu '
_cod_database_code 4305351

loop_
_symmetry_equiv_pos_as_xyz
'x, y, z'
'x, -y, z+1/2'
'x+1/2, y+1/2, z'
'x+1/2, -y+1/2, z+1/2'

loop_
_atom_site_label
_atom_site_type_symbol
_atom_site_fract_x
_atom_site_fract_y
_atom_site_fract_z
_atom_site_U_iso_or_equiv
_atom_site_adp_type
_atom_site_occupancy
_atom_site_symmetry_multiplicity
_atom_site_calc_flag
_atom_site_refinement_flags
_atom_site_disorder_assembly
_atom_site_disorder_group
B1 B 0.4804(8) 0.0757(12) 0.1302(12) 0.036(5) Uani 1 1 d . . .
H1A H 0.4997 0.0171 0.1449 0.043 Uiso 1 1 calc R . .
B2 B 0.1687(9) 0.5786(14) -0.0944(12) 0.044(6) Uani 1 1 d . . .
H2 H 0.1489 0.5204 -0.1107 0.052 Uiso 1 1 calc R . .
C1 C 0.4975(7) 0.0811(13) -0.0015(13) 0.056(5) Uani 1 1 d . . .
H1 H 0.5115 0.0223 0.0068 0.067 Uiso 1 1 calc R . .
C2 C 0.4903(7) 0.1332(15) -0.0661(11) 0.050(5) Uani 1 1 d . . .
C3 C 0.4986(9) 0.1107(17) -0.1341(19) 0.091(8) Uani 1 1 d . . .
C4 C 0.4731(8) 0.2219(14) -0.0473(13) 0.050(5) Uani 1 1 d . . .
C5 C 0.4621(10) 0.3114(15) -0.0934(16) 0.079(7) Uani 1 1 d . . .
C6 C 0.4972(12) 0.3167(17) -0.1471(19) 0.118(9) Uani 1 1 d . . .
H6A H 0.4965 0.3778 -0.1670 0.177 Uiso 1 1 calc R . .
H6B H 0.4810 0.2766 -0.1966 0.177 Uiso 1 1 calc R . .
H6C H 0.5350 0.2990 -0.1093 0.177 Uiso 1 1 calc R . .
C7 C 0.3985(9) 0.3153(10) -0.1511(12) 0.092(7) Uani 1 1 d . . .
H7A H 0.3810 0.3094 -0.1147 0.138 Uiso 1 1 calc R . .
H7B H 0.3868 0.2666 -0.1929 0.138 Uiso 1 1 calc R . .
H7C H 0.3884 0.3723 -0.1814 0.138 Uiso 1 1 calc R . .
C8 C 0.4841(10) 0.3832(14) -0.0205(16) 0.103(7) Uani 1 1 d . . .
H8A H 0.4657 0.3768 0.0145 0.155 Uiso 1 1 calc R . .
H8B H 0.4771 0.4427 -0.0462 0.155 Uiso 1 1 calc R . .
H8C H 0.5233 0.3750 0.0158 0.155 Uiso 1 1 calc R . .
C9 C 0.5427(7) 0.1205(9) 0.2805(10) 0.037(4) Uani 1 1 d . . .
H9 H 0.5626 0.0665 0.2965 0.045 Uiso 1 1 calc R . .
C10 C 0.5536(8) 0.1992(14) 0.3368(12) 0.047(5) Uani 1 1 d . . .
C11 C 0.5944(9) 0.1913(14) 0.4279(14) 0.072(7) Uani 1 1 d . . .
C12 C 0.5173(7) 0.2604(11) 0.2894(12) 0.033(5) Uani 1 1 d . . .
C13 C 0.5083(7) 0.3587(11) 0.3088(12) 0.054(5) Uani 1 1 d . . .
C14 C 0.5552(12) 0.3941(16) 0.3855(15) 0.165(15) Uani 1 1 d . . .
H14A H 0.5889 0.3735 0.3869 0.248 Uiso 1 1 calc R . .
H14B H 0.5540 0.3732 0.4370 0.248 Uiso 1 1 calc R . .
H14C H 0.5541 0.4592 0.3839 0.248 Uiso 1 1 calc R . .
C15 C 0.4490(7) 0.3697(12) 0.2922(12) 0.087(5) Uani 1 1 d . . .
H15A H 0.4450 0.4276 0.3141 0.131 Uiso 1 1 calc R . .
H15B H 0.4403 0.3222 0.3216 0.131 Uiso 1 1 calc R . .
H15C H 0.4242 0.3665 0.2304 0.131 Uiso 1 1 calc R . .
C16 C 0.5074(12) 0.4180(12) 0.2463(14) 0.145(11) Uani 1 1 d . . .
H16A H 0.4894 0.4733 0.2480 0.217 Uiso 1 1 calc R . .
H16B H 0.4874 0.3909 0.1893 0.217 Uiso 1 1 calc R . .
H16C H 0.5447 0.4309 0.2583 0.217 Uiso 1 1 calc R . .
C17 C 0.3898(7) -0.0189(11) 0.0771(10) 0.047(5) Uani 1 1 d . . .
H17 H 0.4065 -0.0756 0.0845 0.056 Uiso 1 1 calc R . .
C18 C 0.3315(7) 0.0006(12) 0.0443(11) 0.044(5) Uani 1 1 d . . .
C19 C 0.2942(8) -0.0726(11) 0.0150(11) 0.045(5) Uani 1 1 d . . .
C20 C 0.3254(7) 0.0933(12) 0.0444(11) 0.045(5) Uani 1 1 d . . .
C21 C 0.2764(8) 0.1460(12) 0.0165(13) 0.051(5) Uani 1 1 d . . .
C22 C 0.2283(9) 0.0887(13) 0.0147(18) 0.117(8) Uani 1 1 d . . .
H22A H 0.1966 0.1269 -0.0006 0.176 Uiso 1 1 calc R . .
H22B H 0.2398 0.0626 0.0715 0.176 Uiso 1 1 calc R . .
H22C H 0.2187 0.0411 -0.0279 0.176 Uiso 1 1 calc R . .
C23 C 0.2874(8) 0.2197(15) 0.0869(15) 0.103(9) Uani 1 1 d . . .
H23A H 0.3209 0.2518 0.0997 0.154 Uiso 1 1 calc R . .
H23B H 0.2912 0.1914 0.1394 0.154 Uiso 1 1 calc R . .
H23C H 0.2569 0.2616 0.0653 0.154 Uiso 1 1 calc R . .
C24 C 0.2653(10) 0.1957(17) -0.0622(18) 0.147(12) Uani 1 1 d . . .
H24A H 0.2432 0.1589 -0.1126 0.221 Uiso 1 1 calc R . .
H24B H 0.2997 0.2106 -0.0613 0.221 Uiso 1 1 calc R . .
H24C H 0.2456 0.2505 -0.0649 0.221 Uiso 1 1 calc R . .
C25 C 0.2528(8) 0.4831(12) -0.0491(12) 0.054(5) Uani 1 1 d . . .
H25 H 0.2359 0.4264 -0.0590 0.065 Uiso 1 1 calc R . .
C26 C 0.3064(8) 0.4955(11) -0.0143(11) 0.047(5) Uani 1 1 d . . .
C27 C 0.3505(9) 0.4253(15) 0.0205(14) 0.058(6) Uani 1 1 d . . .
C28 C 0.3112(7) 0.5938(11) -0.0141(10) 0.043(5) Uani 1 1 d . . .
C29 C 0.3645(8) 0.6591(14) 0.0064(14) 0.078(7) Uani 1 1 d . . .
C30 C 0.4156(9) 0.5972(15) 0.041(2) 0.205(17) Uani 1 1 d . . .
H30A H 0.4085 0.5474 0.0018 0.307 Uiso 1 1 calc R . .
H30B H 0.4235 0.5744 0.0980 0.307 Uiso 1 1 calc R . .
H30C H 0.4469 0.6312 0.0464 0.307 Uiso 1 1 calc R . .
C31 C 0.3767(8) 0.7055(13) 0.0977(12) 0.097(8) Uani 1 1 d . . .
H31A H 0.4115 0.7371 0.1217 0.145 Uiso 1 1 calc R . .
H31B H 0.3783 0.6595 0.1380 0.145 Uiso 1 1 calc R . .
H31C H 0.3476 0.7477 0.0878 0.145 Uiso 1 1 calc R . .
C32 C 0.3559(9) 0.7262(13) -0.0586(13) 0.086(7) Uani 1 1 d . . .
H32A H 0.3469 0.6969 -0.1132 0.129 Uiso 1 1 calc R . .
H32B H 0.3891 0.7615 -0.0401 0.129 Uiso 1 1 calc R . .
H32C H 0.3259 0.7654 -0.0661 0.129 Uiso 1 1 calc R . .
C33 C 0.0984(7) 0.6202(15) -0.2631(12) 0.066(6) Uani 1 1 d . . .
H33 H 0.0813 0.5641 -0.2823 0.079 Uiso 1 1 calc R . .
C34 C 0.0879(8) 0.6939(12) -0.3111(12) 0.051(5) Uani 1 1 d . . .
C35 C 0.0429(9) 0.7004(14) -0.3966(14) 0.061(5) Uani 1 1 d . . .
C36 C 0.1269(8) 0.7622(12) -0.2531(13) 0.052(5) Uani 1 1 d . . .
C37 C 0.1363(9) 0.8553(13) -0.2743(12) 0.066(6) Uani 1 1 d . . .
C38 C 0.0938(12) 0.8782(16) -0.3720(13) 0.151(11) Uani 1 1 d . . .
H38A H 0.0977 0.9408 -0.3836 0.226 Uiso 1 1 calc R . .
H38B H 0.0568 0.8675 -0.3817 0.226 Uiso 1 1 calc R . .
H38C H 0.1011 0.8403 -0.4106 0.226 Uiso 1 1 calc R . .
C39 C 0.1857(14) 0.8538(16) -0.290(2) 0.217(19) Uani 1 1 d . . .
H39A H 0.2148 0.8186 -0.2451 0.325 Uiso 1 1 calc R . .
H39B H 0.1985 0.9147 -0.2888 0.325 Uiso 1 1 calc R . .
H39C H 0.1754 0.8271 -0.3462 0.325 Uiso 1 1 calc R . .
C40 C 0.1318(7) 0.9222(12) -0.2015(12) 0.095(7) Uani 1 1 d . . .
H40A H 0.1625 0.9106 -0.1445 0.143 Uiso 1 1 calc R . .
H40B H 0.0977 0.9105 -0.2004 0.143 Uiso 1 1 calc R . .
H40C H 0.1328 0.9845 -0.2171 0.143 Uiso 1 1 calc R . .
C41 C 0.1444(8) 0.5760(14) 0.0356(11) 0.057(6) Uani 1 1 d . . .
H41 H 0.1331 0.5161 0.0333 0.068 Uiso 1 1 calc R . .
C42 C 0.1489(8) 0.6427(16) 0.0994(14) 0.062(5) Uani 1 1 d . . .
C43 C 0.1401(9) 0.6205(14) 0.1699(12) 0.072(6) Uani 1 1 d . . .
C44 C 0.1699(8) 0.7156(14) 0.0808(13) 0.050(5) Uani 1 1 d . . .
C45 C 0.1852(9) 0.8068(16) 0.1273(15) 0.072(7) Uani 1 1 d . . .
C46 C 0.1604(10) 0.8180(14) 0.1871(14) 0.099(8) Uani 1 1 d . . .
H46A H 0.1725 0.7692 0.2289 0.148 Uiso 1 1 calc R . .
H46B H 0.1207 0.8170 0.1535 0.148 Uiso 1 1 calc R . .
H46C H 0.1721 0.8749 0.2174 0.148 Uiso 1 1 calc R . .
C47 C 0.2490(9) 0.8117(19) 0.1834(16) 0.194(15) Uani 1 1 d . . .
H47A H 0.2594 0.8707 0.2098 0.291 Uiso 1 1 calc R . .
H47B H 0.2660 0.8013 0.1468 0.291 Uiso 1 1 calc R . .
H47C H 0.2612 0.7662 0.2284 0.291 Uiso 1 1 calc R . .
C48 C 0.1670(9) 0.8904(13) 0.0644(12) 0.072(6) Uani 1 1 d . . .
H48A H 0.1766 0.9453 0.0983 0.108 Uiso 1 1 calc R . .
H48B H 0.1276 0.8885 0.0269 0.108 Uiso 1 1 calc R . .
H48C H 0.1856 0.8888 0.0293 0.108 Uiso 1 1 calc R . .
C101 C 0.2856(8) 0.5351(13) 0.7097(11) 0.168(8) Uani 1 1 d . . .
H10A H 0.2777 0.5327 0.6496 0.252 Uiso 1 1 calc R . .
H10B H 0.2867 0.4745 0.7310 0.252 Uiso 1 1 calc R . .
H10C H 0.3208 0.5639 0.7442 0.252 Uiso 1 1 calc R . .
Cu1 Cu 0.42099(7) 0.26000(15) 0.08399(10) 0.0553(8) Uani 1 1 d . . .
Cu2 Cu 0.22159(7) 0.75898(14) -0.05438(11) 0.0536(7) Uani 1 1 d . . .
N1 N 0.4832(5) 0.1212(11) 0.0481(8) 0.045(4) Uani 1 1 d . . .
N2 N 0.4681(6) 0.2091(11) 0.0216(10) 0.048(4) Uani 1 1 d . . .
N3 N 0.4983(11) 0.0970(17) -0.2027(16) 0.136(9) Uani 1 1 d . . .
N4 N 0.5027(6) 0.1364(9) 0.2082(9) 0.042(4) Uani 1 1 d . . .
N5 N 0.4855(6) 0.2261(9) 0.2074(11) 0.043(4) Uani 1 1 d . . .
N6 N 0.6341(8) 0.1898(14) 0.4927(11) 0.101(7) Uani 1 1 d . . .
N7 N 0.4142(6) 0.0619(9) 0.0942(9) 0.042(4) Uani 1 1 d . . .
N8 N 0.3778(6) 0.1291(9) 0.0721(10) 0.049(4) Uani 1 1 d . . .
N9 N 0.2653(6) -0.1343(10) -0.0085(10) 0.058(5) Uani 1 1 d . . .
N10 N 0.2258(6) 0.5604(9) -0.0683(9) 0.041(4) Uani 1 1 d . . .
N11 N 0.2636(6) 0.6326(10) -0.0475(9) 0.042(4) Uani 1 1 d . . .
N12 N 0.3794(7) 0.3656(11) 0.0468(10) 0.053(4) Uani 1 1 d . . .
N13 N 0.1412(5) 0.6415(10) -0.1754(9) 0.041(4) Uani 1 1 d . . .
N14 N 0.1590(6) 0.7289(10) -0.1747(9) 0.045(4) Uani 1 1 d . . .
N15 N 0.0089(9) 0.6964(16) -0.4703(13) 0.108(8) Uani 1 1 d . . .
N16 N 0.1601(6) 0.6178(9) -0.0230(9) 0.045(4) Uani 1 1 d . . .
N17 N 0.1779(6) 0.7046(10) 0.0068(9) 0.044(4) Uani 1 1 d . . .
N18 N 0.1307(8) 0.5901(12) 0.2220(12) 0.097(6) Uani 1 1 d . . .
O101 O 0.2348(7) 0.5957(11) 0.7176(9) 0.181(6) Uani 1 1 d . . .
H101 H 0.2323 0.5786 0.7606 0.271 Uiso 1 1 calc R . .

loop_
_atom_site_aniso_label
_atom_site_aniso_U_11
_atom_site_aniso_U_22
_atom_site_aniso_U_33
_atom_site_aniso_U_23
_atom_site_aniso_U_13
_atom_site_aniso_U_12
B1 0.030(9) 0.022(9) 0.053(11) 0.018(8) 0.017(8) 0.011(7)
B2 0.055(13) 0.028(11) 0.035(11) 0.008(9) 0.011(10) -0.010(9)
C1 0.061(12) 0.055(12) 0.073(14) 0.008(10) 0.049(11) 0.007(9)
C2 0.056(12) 0.068(13) 0.040(10) -0.004(10) 0.035(9) 0.017(10)
C3 0.064(13) 0.065(13) 0.13(2) 0.020(14) 0.037(14) 0.021(10)
C4 0.046(13) 0.054(12) 0.043(11) -0.009(9) 0.015(10) -0.008(10)
C5 0.108(17) 0.054(14) 0.079(15) 0.025(11) 0.048(14) 0.002(12)
C6 0.16(2) 0.104(18) 0.14(2) 0.017(15) 0.120(17) -0.017(16)
C7 0.14(2) 0.055(10) 0.094(14) 0.024(9) 0.066(14) 0.023(10)
C8 0.110(15) 0.050(12) 0.156(19) 0.002(12) 0.068(15) -0.002(11)
C9 0.051(10) 0.021(7) 0.031(8) -0.008(6) 0.011(8) 0.011(7)
C10 0.034(12) 0.060(14) 0.032(12) -0.001(10) 0.003(10) -0.004(10)
C11 0.046(12) 0.074(15) 0.064(14) -0.025(11) 0.000(11) 0.017(10)
C12 0.033(11) 0.037(11) 0.035(11) -0.011(8) 0.022(9) -0.016(8)
C13 0.043(10) 0.029(11) 0.076(13) -0.006(9) 0.017(9) -0.004(8)
C14 0.19(3) 0.063(13) 0.095(16) -0.014(11) -0.055(16) 0.029(14)
C15 0.090(12) 0.056(10) 0.100(11) -0.010(8) 0.033(9) 0.020(8)
C16 0.33(3) 0.011(8) 0.115(16) -0.023(9) 0.126(19) -0.021(12)
C17 0.051(12) 0.017(10) 0.045(10) 0.009(8) 0.001(9) -0.002(8)
C18 0.037(10) 0.042(10) 0.062(12) 0.003(9) 0.030(10) -0.002(8)
C19 0.043(12) 0.031(10) 0.050(11) -0.010(8) 0.012(9) -0.006(8)
C20 0.034(10) 0.031(10) 0.070(12) -0.006(9) 0.024(9) -0.004(8)
C21 0.045(10) 0.027(7) 0.061(11) -0.014(7) 0.009(9) 0.005(7)
C22 0.062(13) 0.049(11) 0.26(2) -0.027(12) 0.090(15) -0.010(9)
C23 0.040(12) 0.088(14) 0.15(2) -0.051(14) 0.024(13) 0.015(10)
C24 0.102(19) 0.15(2) 0.14(2) -0.050(19) 0.011(17) 0.066(17)
C25 0.054(14) 0.043(12) 0.071(13) 0.003(10) 0.033(11) -0.013(10)
C26 0.060(11) 0.017(8) 0.050(11) 0.019(8) 0.013(9) 0.018(8)
C27 0.067(15) 0.049(16) 0.062(14) -0.012(12) 0.033(12) -0.014(12)
C28 0.055(12) 0.026(9) 0.038(9) -0.009(8) 0.014(9) -0.004(8)
C29 0.039(11) 0.062(12) 0.107(17) -0.007(11) 0.015(11) 0.012(9)
C30 0.044(13) 0.062(13) 0.45(5) -0.03(2) 0.070(19) 0.004(11)
C31 0.093(16) 0.068(12) 0.062(12) -0.036(10) -0.018(11) -0.025(11)
C32 0.125(18) 0.066(13) 0.095(15) 0.000(11) 0.075(14) -0.014(12)
C33 0.036(10) 0.096(15) 0.056(11) -0.027(10) 0.013(8) -0.011(10)
C34 0.058(13) 0.034(11) 0.042(12) 0.009(9) 0.008(10) -0.019(9)
C35 0.068(13) 0.056(12) 0.051(12) -0.010(9) 0.022(11) -0.002(10)
C36 0.048(12) 0.049(12) 0.040(11) 0.005(9) 0.005(9) -0.007(8)
C37 0.086(17) 0.054(13) 0.038(10) 0.013(9) 0.013(11) -0.015(11)
C38 0.22(3) 0.081(15) 0.074(13) 0.052(11) 0.001(14) -0.031(15)
C39 0.29(4) 0.083(17) 0.44(5) 0.09(2) 0.30(4) 0.02(2)
C40 0.085(11) 0.059(12) 0.097(13) -0.021(9) 0.006(10) 0.002(9)
C41 0.059(13) 0.065(14) 0.035(9) 0.016(9) 0.014(9) -0.020(10)
C42 0.064(13) 0.057(12) 0.079(14) 0.008(11) 0.045(11) -0.002(10)
C43 0.117(16) 0.082(13) 0.056(10) 0.004(9) 0.073(11) 0.000(11)
C44 0.054(13) 0.049(12) 0.051(12) -0.011(10) 0.028(11) -0.001(10)
C45 0.071(14) 0.080(16) 0.075(15) -0.009(12) 0.042(12) -0.008(12)
C46 0.16(2) 0.081(14) 0.086(13) -0.003(11) 0.087(14) -0.007(13)
C47 0.077(17) 0.26(3) 0.16(2) -0.14(2) -0.021(15) -0.038(17)
C48 0.131(17) 0.044(10) 0.069(10) -0.011(8) 0.070(11) -0.009(10)
C101 0.18(2) 0.149(17) 0.106(14) 0.027(12) 0.011(14) -0.044(15)
Cu1 0.0592(18) 0.0409(16) 0.0567(17) 0.0039(13) 0.0200(16) 0.0150(13)
Cu2 0.0546(17) 0.0373(15) 0.0552(15) -0.0024(12) 0.0148(14) -0.0116(13)
N1 0.039(8) 0.059(11) 0.034(8) -0.001(8) 0.015(7) -0.011(8)
N2 0.053(10) 0.042(9) 0.050(10) -0.002(8) 0.025(8) -0.001(8)
N3 0.159(18) 0.154(18) 0.118(16) 0.019(15) 0.085(15) 0.033(14)
N4 0.038(9) 0.033(9) 0.044(9) -0.008(7) 0.011(8) 0.009(7)
N5 0.039(10) 0.025(8) 0.068(11) 0.009(8) 0.029(9) 0.012(7)
N6 0.084(13) 0.111(15) 0.042(9) -0.017(9) -0.025(9) 0.003(11)
N7 0.048(9) 0.023(9) 0.056(10) -0.004(7) 0.025(8) -0.009(7)
N8 0.046(10) 0.019(8) 0.072(11) -0.003(8) 0.019(8) 0.009(7)
N9 0.047(9) 0.032(9) 0.084(11) 0.010(8) 0.023(8) -0.014(7)
N10 0.029(9) 0.025(8) 0.044(9) -0.002(7) -0.003(7) -0.009(7)
N11 0.032(9) 0.032(8) 0.046(8) 0.003(7) 0.007(7) 0.007(7)
N12 0.057(10) 0.032(10) 0.051(9) 0.021(7) 0.010(8) 0.001(8)
N13 0.037(9) 0.028(9) 0.051(9) -0.004(7) 0.016(7) -0.009(7)
N14 0.052(10) 0.042(9) 0.030(8) 0.010(7) 0.009(7) -0.006(7)
N15 0.118(18) 0.113(16) 0.065(12) 0.001(11) 0.021(12) -0.031(13)
N16 0.047(9) 0.025(8) 0.060(9) 0.002(7) 0.022(8) -0.018(7)
N17 0.058(10) 0.029(8) 0.044(9) -0.009(7) 0.022(8) -0.011(7)
N18 0.135(13) 0.094(11) 0.125(14) 0.013(10) 0.114(12) -0.006(9)
O101 0.208(15) 0.184(13) 0.123(11) 0.001(9) 0.057(10) -0.065(12)

loop_
_atom_type_symbol
_atom_type_description
_atom_type_scat_dispersion_real
_atom_type_scat_dispersion_imag
_atom_type_scat_source
C C 0.0033 0.0016 'International Tables Vol C Tables 4.2.6.8 and 6.1.1.4'
H H 0.0000 0.0000 'International Tables Vol C Tables 4.2.6.8 and 6.1.1.4'
N N 0.0061 0.0033 'International Tables Vol C Tables 4.2.6.8 and 6.1.1.4'
Cu Cu 0.3201 1.2651 'International Tables Vol C Tables 4.2.6.8 and 6.1.1.4'
B B 0.0013 0.0007 'International Tables Vol C Tables 4.2.6.8 and 6.1.1.4'
O O 0.0106 0.0060 'International Tables Vol C Tables 4.2.6.8 and 6.1.1.4'

loop_
_geom_angle_atom_site_label_1
_geom_angle_atom_site_label_2
_geom_angle_atom_site_label_3
_geom_angle
_geom_angle_site_symmetry_1
_geom_angle_site_symmetry_3
_geom_angle_publ_flag
N4 B1 N1 112.5(13) . . ?
N4 B1 N7 109.0(14) . . ?
N1 B1 N7 102.9(12) . . ?
N4 B1 H1A 110.7 . . ?
N1 B1 H1A 110.6 . . ?
N7 B1 H1A 110.8 . . ?
N10 B2 N16 113.0(15) . . ?
N10 B2 N13 112.7(16) . . ?
N16 B2 N13 108.9(16) . . ?
N10 B2 H2 107.2 . . ?
N16 B2 H2 107.4 . . ?
N13 B2 H2 107.3 . . ?
N1 C1 C2 110.2(18) . . ?
N1 C1 H1 125.0 . . ?
C2 C1 H1 124.8 . . ?
C1 C2 C3 126(2) . . ?
C1 C2 C4 105.6(16) . . ?
C3 C2 C4 128(2) . . ?
N3 C3 C2 170(3) . . ?
N2 C4 C2 105.2(18) . . ?
N2 C4 C5 123(2) . . ?
C2 C4 C5 131.8(19) . . ?
C4 C5 C8 105.5(18) . . ?
C4 C5 C7 105.0(17) . . ?
C8 C5 C7 112.9(19) . . ?
C4 C5 C6 108.9(19) . . ?
C8 C5 C6 109(2) . . ?
C7 C5 C6 114.7(19) . . ?
C5 C6 H6A 109.6 . . ?
C5 C6 H6B 108.9 . . ?
H6A C6 H6B 109.5 . . ?
C5 C6 H6C 109.9 . . ?
H6A C6 H6C 109.5 . . ?
H6B C6 H6C 109.5 . . ?
C5 C7 H7A 109.9 . . ?
C5 C7 H7B 109.4 . . ?
H7A C7 H7B 109.3 . . ?
C5 C7 H7C 109.7 . . ?
H7A C7 H7C 109.3 . . ?
H7B C7 H7C 109.3 . . ?
C5 C8 H8A 109.4 . . ?
C5 C8 H8B 109.7 . . ?
H8A C8 H8B 109.4 . . ?
C5 C8 H8C 109.4 . . ?
H8A C8 H8C 109.4 . . ?
H8B C8 H8C 109.5 . . ?
N4 C9 C10 109.4(14) . . ?
N4 C9 H9 125.1 . . ?
C10 C9 H9 125.5 . . ?
C12 C10 C11 135.1(19) . . ?
C12 C10 C9 106.0(16) . . ?
C11 C10 C9 118.5(18) . . ?
N6 C11 C10 165(3) . . ?
C10 C12 N5 108.6(16) . . ?
C10 C12 C13 131.9(18) . . ?
N5 C12 C13 119.4(16) . . ?
C16 C13 C14 99.9(19) . . ?
C16 C13 C15 99.3(17) . . ?
C14 C13 C15 123(2) . . ?
C16 C13 C12 111.8(16) . . ?
C14 C13 C12 112.4(17) . . ?
C15 C13 C12 109.1(14) . . ?
C13 C14 H14A 110.2 . . ?
C13 C14 H14B 109.1 . . ?
H14A C14 H14B 109.4 . . ?
C13 C14 H14C 109.3 . . ?
H14A C14 H14C 109.4 . . ?
H14B C14 H14C 109.4 . . ?
C13 C15 H15A 109.6 . . ?
C13 C15 H15B 109.2 . . ?
H15A C15 H15B 109.5 . . ?
C13 C15 H15C 109.7 . . ?
H15A C15 H15C 109.5 . . ?
H15B C15 H15C 109.5 . . ?
C13 C16 H16A 109.2 . . ?
C13 C16 H16B 109.5 . . ?
H16A C16 H16B 109.5 . . ?
C13 C16 H16C 109.7 . . ?
H16A C16 H16C 109.5 . . ?
H16B C16 H16C 109.5 . . ?
N7 C17 C18 104.7(15) . . ?
N7 C17 H17 127.9 . . ?
C18 C17 H17 127.5 . . ?
C20 C18 C19 134.1(17) . . ?
C20 C18 C17 108.0(15) . . ?
C19 C18 C17 117.7(16) . . ?
N9 C19 C18 178(2) . . ?
C18 C20 N8 105.8(16) . . ?
C18 C20 C21 129.6(17) . . ?
N8 C20 C21 124.5(16) . . ?
C20 C21 C24 109.9(19) . . ?
C20 C21 C23 108.4(15) . . ?
C24 C21 C23 105.3(18) . . ?
C20 C21 C22 111.4(16) . . ?
C24 C21 C22 117.2(19) . . ?
C23 C21 C22 104.1(17) . . ?
C21 C22 H22A 109.2 . . ?
C21 C22 H22B 109.7 . . ?
H22A C22 H22B 109.4 . . ?
C21 C22 H22C 109.6 . . ?
H22A C22 H22C 109.5 . . ?
H22B C22 H22C 109.5 . . ?
C21 C23 H23A 109.3 . . ?
C21 C23 H23B 109.9 . . ?
H23A C23 H23B 109.5 . . ?
C21 C23 H23C 109.2 . . ?
H23A C23 H23C 109.5 . . ?
H23B C23 H23C 109.5 . . ?
C21 C24 H24A 109.2 . . ?
C21 C24 H24B 109.9 . . ?
H24A C24 H24B 109.5 . . ?
C21 C24 H24C 109.3 . . ?
H24A C24 H24C 109.5 . . ?
H24B C24 H24C 109.5 . . ?
C26 C25 N10 111.7(16) . . ?
C26 C25 H25 124.4 . . ?
N10 C25 H25 123.9 . . ?
C25 C26 C28 102.8(15) . . ?
C25 C26 C27 127.5(17) . . ?
C28 C26 C27 129.6(17) . . ?
N12 C27 C26 172(2) . . ?
N11 C28 C26 111.8(15) . . ?
N11 C28 C29 116.4(15) . . ?
C26 C28 C29 131.0(17) . . ?
C32 C29 C30 120(2) . . ?
C32 C29 C31 111.1(17) . . ?
C30 C29 C31 97.9(19) . . ?
C32 C29 C28 115.9(16) . . ?
C30 C29 C28 106.7(17) . . ?
C31 C29 C28 102.2(16) . . ?
C29 C30 H30A 109.2 . . ?
C29 C30 H30B 109.6 . . ?
H30A C30 H30B 109.4 . . ?
C29 C30 H30C 109.9 . . ?
H30A C30 H30C 109.4 . . ?
H30B C30 H30C 109.4 . . ?
C29 C31 H31A 109.7 . . ?
C29 C31 H31B 109.6 . . ?
H31A C31 H31B 109.5 . . ?
C29 C31 H31C 109.1 . . ?
H31A C31 H31C 109.5 . . ?
H31B C31 H31C 109.5 . . ?
C29 C32 H32A 109.2 . . ?
C29 C32 H32B 109.8 . . ?
H32A C32 H32B 109.5 . . ?
C29 C32 H32C 109.4 . . ?
H32A C32 H32C 109.5 . . ?
H32B C32 H32C 109.5 . . ?
C34 C33 N13 108.1(17) . . ?
C34 C33 H33 125.8 . . ?
N13 C33 H33 126.0 . . ?
C33 C34 C35 122.7(18) . . ?
C33 C34 C36 105.3(17) . . ?
C35 C34 C36 131.6(17) . . ?
N15 C35 C34 171(2) . . ?
N14 C36 C34 111.5(15) . . ?
N14 C36 C37 119.7(16) . . ?
C34 C36 C37 128.6(17) . . ?
C36 C37 C39 108.1(18) . . ?
C36 C37 C38 110.0(17) . . ?
C39 C37 C38 94(2) . . ?
C36 C37 C40 106.3(16) . . ?
C39 C37 C40 123.2(19) . . ?
C38 C37 C40 114.2(19) . . ?
C37 C38 H38A 109.8 . . ?
C37 C38 H38B 108.5 . . ?
H38A C38 H38B 109.5 . . ?
C37 C38 H38C 110.1 . . ?
H38A C38 H38C 109.5 . . ?
H38B C38 H38C 109.5 . . ?
C37 C39 H39A 109.4 . . ?
C37 C39 H39B 109.5 . . ?
H39A C39 H39B 109.5 . . ?
C37 C39 H39C 109.6 . . ?
H39A C39 H39C 109.5 . . ?
H39B C39 H39C 109.5 . . ?
C37 C40 H40A 109.6 . . ?
C37 C40 H40B 109.0 . . ?
H40A C40 H40B 109.5 . . ?
C37 C40 H40C 109.8 . . ?
H40A C40 H40C 109.5 . . ?
H40B C40 H40C 109.5 . . ?
N16 C41 C42 108.0(17) . . ?
N16 C41 H41 125.8 . . ?
C42 C41 H41 126.1 . . ?
C44 C42 C43 133(2) . . ?
C44 C42 C41 104.8(18) . . ?
C43 C42 C41 122(2) . . ?
N18 C43 C42 170(2) . . ?
C42 C44 N17 113.6(19) . . ?
C42 C44 C45 128.9(19) . . ?
N17 C44 C45 117.5(18) . . ?
C46 C45 C44 111.4(19) . . ?
C46 C45 C47 108(2) . . ?
C44 C45 C47 108.7(19) . . ?
C46 C45 C48 107.3(18) . . ?
C44 C45 C48 114.3(18) . . ?
C47 C45 C48 107(2) . . ?
C45 C46 H46A 109.9 . . ?
C45 C46 H46B 108.9 . . ?
H46A C46 H46B 109.5 . . ?
C45 C46 H46C 109.6 . . ?
H46A C46 H46C 109.5 . . ?
H46B C46 H46C 109.5 . . ?
C45 C47 H47A 110.0 . . ?
C45 C47 H47B 109.7 . . ?
H47A C47 H47B 109.1 . . ?
C45 C47 H47C 110.1 . . ?
H47A C47 H47C 109.0 . . ?
H47B C47 H47C 109.0 . . ?
C45 C48 H48A 109.2 . . ?
C45 C48 H48B 109.5 . . ?
H48A C48 H48B 109.5 . . ?
C45 C48 H48C 109.7 . . ?
H48A C48 H48C 109.5 . . ?
H48B C48 H48C 109.5 . . ?
O101 C101 H10A 109.5 . . ?
O101 C101 H10B 109.5 . . ?
H10A C101 H10B 109.5 . . ?
O101 C101 H10C 109.5 . . ?
H10A C101 H10C 109.5 . . ?
H10B C101 H10C 109.5 . . ?
N12 Cu1 N5 129.7(7) . . ?
N12 Cu1 N2 121.9(7) . . ?
N5 Cu1 N2 90.8(6) . . ?
N12 Cu1 N8 119.0(7) . . ?
N5 Cu1 N8 92.4(6) . . ?
N2 Cu1 N8 94.0(6) . . ?
N9 Cu2 N14 131.9(6) 1_565 . ?
N9 Cu2 N17 120.0(6) 1_565 . ?
N14 Cu2 N17 91.8(6) . . ?
N9 Cu2 N11 118.3(7) 1_565 . ?
N14 Cu2 N11 92.1(6) . . ?
N17 Cu2 N11 93.4(6) . . ?
C1 N1 N2 111.1(16) . . ?
C1 N1 B1 125.0(17) . . ?
N2 N1 B1 123.9(15) . . ?
C4 N2 N1 107.6(16) . . ?
C4 N2 Cu1 140.0(15) . . ?
N1 N2 Cu1 108.4(11) . . ?
C9 N4 N5 108.8(13) . . ?
C9 N4 B1 126.3(14) . . ?
N5 N4 B1 124.5(13) . . ?
C12 N5 N4 107.1(13) . . ?
C12 N5 Cu1 142.2(12) . . ?
N4 N5 Cu1 110.7(11) . . ?
N8 N7 C17 112.1(14) . . ?
N8 N7 B1 124.4(13) . . ?
C17 N7 B1 123.3(14) . . ?
N7 N8 C20 109.2(14) . . ?
N7 N8 Cu1 109.1(10) . . ?
C20 N8 Cu1 141.5(12) . . ?
C19 N9 Cu2 173.5(17) . 1_545 ?
C25 N10 N11 109.5(14) . . ?
C25 N10 B2 130.0(15) . . ?
N11 N10 B2 120.0(14) . . ?
C28 N11 N10 104.2(13) . . ?
C28 N11 Cu2 144.0(12) . . ?
N10 N11 Cu2 109.2(10) . . ?
C27 N12 Cu1 174.3(18) . . ?
N14 N13 C33 108.6(14) . . ?
N14 N13 B2 122.4(13) . . ?
C33 N13 B2 128.8(15) . . ?
C36 N14 N13 106.3(13) . . ?
C36 N14 Cu2 144.0(13) . . ?
N13 N14 Cu2 109.7(10) . . ?
N17 N16 C41 107.9(15) . . ?
N17 N16 B2 120.4(14) . . ?
C41 N16 B2 130.7(15) . . ?
N16 N17 C44 105.5(15) . . ?
N16 N17 Cu2 110.5(10) . . ?
C44 N17 Cu2 142.0(13) . . ?
C101 O101 H101 109.8 . . ?

loop_
_geom_bond_atom_site_label_1
_geom_bond_atom_site_label_2
_geom_bond_distance
_geom_bond_site_symmetry_2
_geom_bond_publ_flag
B1 N4 1.49(2) . ?
B1 N1 1.61(2) . ?
B1 N7 1.63(2) . ?
B1 H1A 0.9800 . ?
B2 N10 1.43(3) . ?
B2 N16 1.48(2) . ?
B2 N13 1.55(2) . ?
B2 H2 0.9800 . ?
C1 N1 1.25(2) . ?
C1 C2 1.29(2) . ?
C1 H1 0.9300 . ?
C2 C3 1.34(3) . ?
C2 C4 1.48(3) . ?
C3 N3 1.20(3) . ?
C4 N2 1.28(2) . ?
C4 C5 1.50(3) . ?
C5 C8 1.53(3) . ?
C5 C7 1.54(3) . ?
C5 C6 1.63(3) . ?
C6 H6A 0.9601 . ?
C6 H6B 0.9601 . ?
C6 H6C 0.9601 . ?
C7 H7A 0.9619 . ?
C7 H7B 0.9618 . ?
C7 H7C 0.9619 . ?
C8 H8A 0.9602 . ?
C8 H8B 0.9602 . ?
C8 H8C 0.9602 . ?
C9 N4 1.233(17) . ?
C9 C10 1.45(2) . ?
C9 H9 0.9300 . ?
C10 C12 1.30(2) . ?
C10 C11 1.44(3) . ?
C11 N6 1.13(2) . ?
C12 N5 1.36(2) . ?
C12 C13 1.53(2) . ?
C13 C16 1.38(3) . ?
C13 C14 1.44(2) . ?
C13 C15 1.52(2) . ?
C14 H14A 0.9607 . ?
C14 H14B 0.9606 . ?
C14 H14C 0.9606 . ?
C15 H15A 0.9600 . ?
C15 H15B 0.9600 . ?
C15 H15C 0.9600 . ?
C16 H16A 0.9600 . ?
C16 H16B 0.9600 . ?
C16 H16C 0.9600 . ?
C17 N7 1.328(18) . ?
C17 C18 1.45(2) . ?
C17 H17 0.9300 . ?
C18 C20 1.38(2) . ?
C18 C19 1.40(2) . ?
C19 N9 1.15(2) . ?
C20 N8 1.38(2) . ?
C20 C21 1.42(2) . ?
C21 C24 1.45(3) . ?
C21 C23 1.55(2) . ?
C21 C22 1.55(3) . ?
C22 H22A 0.9602 . ?
C22 H22B 0.9602 . ?
C22 H22C 0.9602 . ?
C23 H23A 0.9600 . ?
C23 H23B 0.9600 . ?
C23 H23C 0.9600 . ?
C24 H24A 0.9600 . ?
C24 H24B 0.9600 . ?
C24 H24C 0.9600 . ?
C25 C26 1.31(2) . ?
C25 N10 1.31(2) . ?
C25 H25 0.9300 . ?
C26 C28 1.45(2) . ?
C26 C27 1.48(3) . ?
C27 N12 1.12(2) . ?
C28 N11 1.28(2) . ?
C28 C29 1.64(2) . ?
C29 C32 1.43(2) . ?
C29 C30 1.53(3) . ?
C29 C31 1.61(3) . ?
C30 H30A 0.9606 . ?
C30 H30B 0.9607 . ?
C30 H30C 0.9607 . ?
C31 H31A 0.9600 . ?
C31 H31B 0.9600 . ?
C31 H31C 0.9600 . ?
C32 H32A 0.9600 . ?
C32 H32B 0.9600 . ?
C32 H32C 0.9600 . ?
C33 C34 1.31(2) . ?
C33 N13 1.45(2) . ?
C33 H33 0.9300 . ?
C34 C35 1.41(3) . ?
C34 C36 1.46(2) . ?
C35 N15 1.17(2) . ?
C36 N14 1.31(2) . ?
C36 C37 1.47(2) . ?
C37 C39 1.50(3) . ?
C37 C38 1.57(2) . ?
C37 C40 1.65(3) . ?
C38 H38A 0.9600 . ?
C38 H38B 0.9600 . ?
C38 H38C 0.9600 . ?
C39 H39A 0.9601 . ?
C39 H39B 0.9601 . ?
C39 H39C 0.9601 . ?
C40 H40A 0.9600 . ?
C40 H40B 0.9600 . ?
C40 H40C 0.9600 . ?
C41 N16 1.42(2) . ?
C41 C42 1.44(3) . ?
C41 H41 0.9300 . ?
C42 C44 1.33(3) . ?
C42 C43 1.39(2) . ?
C43 N18 1.14(2) . ?
C44 N17 1.41(2) . ?
C44 C45 1.52(3) . ?
C45 C46 1.49(3) . ?
C45 C47 1.55(3) . ?
C45 C48 1.56(3) . ?
C46 H46A 0.9600 . ?
C46 H46B 0.9600 . ?
C46 H46C 0.9600 . ?
C47 H47A 0.9645 . ?
C47 H47B 0.9643 . ?
C47 H47C 0.9645 . ?
C48 H48A 0.9601 . ?
C48 H48B 0.9601 . ?
C48 H48C 0.9601 . ?
C101 O101 1.71(2) . ?
C101 H10A 0.9600 . ?
C101 H10B 0.9600 . ?
C101 H10C 0.9600 . ?
Cu1 N12 1.854(16) . ?
Cu1 N5 2.089(16) . ?
Cu1 N2 2.170(16) . ?
Cu1 N8 2.219(15) . ?
Cu2 N9 1.906(14) 1_565 ?
Cu2 N14 2.023(14) . ?
Cu2 N17 2.096(15) . ?
Cu2 N11 2.161(14) . ?
N1 N2 1.370(19) . ?
N4 N5 1.400(18) . ?
N7 N8 1.325(17) . ?
N9 Cu2 1.906(14) 1_545 ?
N10 N11 1.407(18) . ?
N13 N14 1.375(18) . ?
N16 N17 1.378(17) . ?
O101 H101 0.8233 . ?
